data_4303139
loop_
_publ_author_name
'Zhehui Weng'
'Zilu Chen'
'Fupei Liang'

_publ_section_title
;
Glycine-Templated Manganese Sulfate with New Topology and Canted
Antiferromagnetism
;
_journal_name_full 'Inorganic Chemistry'
_journal_page_first 8703
_journal_page_last 8708
_journal_paper_doi 10.1021/ic9006444
_journal_volume 48
_journal_year 2009
_chemical_formula_moiety 'C2 H5 Mn N O6 S'
_chemical_formula_sum 'C2 H5 Mn N O6 S'
_chemical_formula_weight 226.07
_chemical_name_systematic
;
 ?
;
_space_group_IT_number 11
_symmetry_cell_setting monoclinic
_symmetry_space_group_name_Hall '-P 2yb'
_symmetry_space_group_name_H-M 'P 1 21/m 1'
_atom_sites_solution_hydrogens geom
_atom_sites_solution_primary direct
_atom_sites_solution_secondary difmap
_audit_creation_method SHELXL-97
_cell_angle_alpha 90.00
_cell_angle_beta 106.524(2)
_cell_angle_gamma 90.00
_cell_formula_units_Z 2
_cell_length_a 4.8884(10)
_cell_length_b 7.8676(14)
_cell_length_c 8.0252(15)
_cell_measurement_reflns_used 1392
_cell_measurement_temperature 298(2)
_cell_measurement_theta_max 27.931
_cell_measurement_theta_min 2.647
_cell_volume 295.90(10)
_computing_cell_refinement 'Bruker SMART'
_computing_data_collection 'Bruker SMART'
_computing_data_reduction 'Bruker SAINT'
_computing_molecular_graphics 'Bruker SHELXTL'
_computing_publication_material 'Bruker SHELXTL'
_computing_structure_refinement 'SHELXL-97 (Sheldrick, 1997)'
_computing_structure_solution 'SHELXS-97 (Sheldrick, 1990)'
_diffrn_ambient_temperature 298(2)
_diffrn_measured_fraction_theta_full 0.958
_diffrn_measured_fraction_theta_max 0.958
_diffrn_measurement_device_type 'CCD area detector'
_diffrn_measurement_method 'phi and omega scans'
_diffrn_radiation_monochromator graphite
_diffrn_radiation_source 'fine-focus sealed tube'
_diffrn_radiation_type MoK\a
_diffrn_radiation_wavelength 0.71073
_diffrn_reflns_av_R_equivalents 0.0244
_diffrn_reflns_av_sigmaI/netI 0.0237
_diffrn_reflns_limit_h_max 3
_diffrn_reflns_limit_h_min -5
_diffrn_reflns_limit_k_max 9
_diffrn_reflns_limit_k_min -8
_diffrn_reflns_limit_l_max 9
_diffrn_reflns_limit_l_min -8
_diffrn_reflns_number 1453
_diffrn_reflns_theta_full 25.00
_diffrn_reflns_theta_max 25.00
_diffrn_reflns_theta_min 2.65
_exptl_absorpt_coefficient_mu 2.563
_exptl_absorpt_correction_T_max 0.8614
_exptl_absorpt_correction_T_min 0.6151
_exptl_absorpt_correction_type multi-scan
_exptl_absorpt_process_details sadabs
_exptl_crystal_colour colorless
_exptl_crystal_density_diffrn 2.537
_exptl_crystal_density_method 'not measured'
_exptl_crystal_description block
_exptl_crystal_F_000 226
_exptl_crystal_size_max 0.21
_exptl_crystal_size_mid 0.20
_exptl_crystal_size_min 0.06
_refine_diff_density_max 1.805
_refine_diff_density_min -2.5
_refine_diff_density_rms 0.268
_refine_ls_extinction_method none
_refine_ls_goodness_of_fit_ref 1.173
_refine_ls_hydrogen_treatment constr
_refine_ls_matrix_type full
_refine_ls_number_parameters 64
_refine_ls_number_reflns 541
_refine_ls_number_restraints 13
_refine_ls_restrained_S_all 1.190
_refine_ls_R_factor_all 0.0832
_refine_ls_R_factor_gt 0.0820
_refine_ls_shift/su_max 0.000
_refine_ls_shift/su_mean 0.000
_refine_ls_structure_factor_coef Fsqd
_refine_ls_weighting_details 'calc w=1/[\s^2^(Fo^2^)+(0.0000P)^2^+11.6940P] where P=(Fo^2^+2Fc^2^)/3'
_refine_ls_weighting_scheme calc
_refine_ls_wR_factor_gt 0.1838
_refine_ls_wR_factor_ref 0.1843
_reflns_number_gt 527
_reflns_number_total 541
_reflns_threshold_expression >2sigma(I)
_cod_data_source_file ic9006444_si_005.cif
_cod_data_source_block 070328c
_cod_depositor_comments
;
The following automatic conversions were performed:
'_symmetry_cell_setting' value 'Monoclinic' changed to 'monoclinic'
according to '/home/saulius/struct/CIF-dictionaries/cif_core.dic'
dictionary named 'cif_core.dic' version 2.4.1 from 2010-06-29.

Automatic conversion script
Id: cif_fix_enum 1527 2010-12-29 10:47:43Z saulius 
;
_cod_original_sg_symbol_H-M 'P 21/m'
_cod_database_code 4303139

loop_
_symmetry_equiv_pos_as_xyz
'x, y, z'
'-x, y+1/2, -z'
'-x, -y, -z'
'x, -y-1/2, z'

loop_
_atom_site_label
_atom_site_type_symbol
_atom_site_fract_x
_atom_site_fract_y
_atom_site_fract_z
_atom_site_U_iso_or_equiv
_atom_site_adp_type
_atom_site_occupancy
_atom_site_symmetry_multiplicity
_atom_site_calc_flag
_atom_site_refinement_flags
_atom_site_disorder_assembly
_atom_site_disorder_group
Mn1 Mn 0.0000 0.0000 0.5000 0.0200(7) Uani 1 2 d S . .
N1 N 0.330(4) 0.108(2) 0.021(2) 0.021(4) Uani 0.50 1 d PDU . .
H1A H 0.4603 0.1276 -0.0347 0.032 Uiso 0.50 1 calc PR . .
H1B H 0.1642 0.0824 -0.0557 0.032 Uiso 0.50 1 calc PR . .
H1C H 0.3864 0.0210 0.0939 0.032 Uiso 0.50 1 calc PR . .
O1 O 0.0097(17) 0.1093(11) 0.2599(10) 0.0261(18) Uani 1 1 d . . .
O2 O -0.207(2) 0.2500 0.5702(14) 0.019(2) Uani 1 2 d S . .
O3 O -0.5902(16) 0.0968(11) 0.6361(11) 0.0288(19) Uani 1 1 d . . .
O4 O -0.257(2) 0.2500 0.8601(14) 0.030(3) Uani 1 2 d S . .
S1 S -0.4129(7) 0.2500 0.6746(4) 0.0092(8) Uani 1 2 d S . .
C1 C 0.086(3) 0.2500 0.2168(16) 0.011(3) Uani 1 2 d SU . .
C2 C 0.298(4) 0.2500 0.113(2) 0.030(4) Uani 1 2 d SD . .
H2A H 0.2518 0.3453 0.0330 0.036 Uiso 0.50 1 d PR . .
H2B H 0.4830 0.2742 0.1938 0.036 Uiso 0.50 1 d PR . .

loop_
_atom_site_aniso_label
_atom_site_aniso_U_11
_atom_site_aniso_U_22
_atom_site_aniso_U_33
_atom_site_aniso_U_23
_atom_site_aniso_U_13
_atom_site_aniso_U_12
Mn1 0.0208(12) 0.0139(12) 0.0274(13) -0.0016(11) 0.0101(9) -0.0045(10)
N1 0.026(7) 0.019(7) 0.019(7) -0.008(6) 0.006(6) -0.002(6)
O1 0.031(4) 0.021(4) 0.030(4) 0.003(4) 0.015(3) 0.002(4)
O2 0.014(5) 0.012(5) 0.030(6) 0.000 0.007(5) 0.000
O3 0.021(4) 0.023(4) 0.044(5) -0.008(4) 0.013(3) -0.010(4)
O4 0.024(6) 0.058(9) 0.003(5) 0.000 -0.003(5) 0.000
S1 0.0107(16) 0.0106(16) 0.0034(15) 0.000 -0.0026(12) 0.000
C1 0.010(5) 0.018(6) 0.003(5) 0.000 -0.003(5) 0.000
C2 0.020(8) 0.060(13) 0.013(8) 0.000 0.008(7) 0.000

loop_
_atom_type_symbol
_atom_type_description
_atom_type_scat_dispersion_real
_atom_type_scat_dispersion_imag
_atom_type_scat_source
C C 0.0033 0.0016 'International Tables Vol C Tables 4.2.6.8 and 6.1.1.4'
H H 0.0000 0.0000 'International Tables Vol C Tables 4.2.6.8 and 6.1.1.4'
N N 0.0061 0.0033 'International Tables Vol C Tables 4.2.6.8 and 6.1.1.4'
O O 0.0106 0.0060 'International Tables Vol C Tables 4.2.6.8 and 6.1.1.4'
Mn Mn 0.3368 0.7283 'International Tables Vol C Tables 4.2.6.8 and 6.1.1.4'
S S 0.1246 0.1234 'International Tables Vol C Tables 4.2.6.8 and 6.1.1.4'

loop_
_geom_angle_atom_site_label_1
_geom_angle_atom_site_label_2
_geom_angle_atom_site_label_3
_geom_angle
_geom_angle_site_symmetry_1
_geom_angle_site_symmetry_3
_geom_angle_publ_flag
O1 Mn1 O1 180.000(1) . 3_556 ?
O1 Mn1 O3 93.5(3) . 1_655 ?
O1 Mn1 O3 86.5(3) 3_556 1_655 ?
O1 Mn1 O3 86.5(3) . 3_456 ?
O1 Mn1 O3 93.5(3) 3_556 3_456 ?
O3 Mn1 O3 180.000(1) 1_655 3_456 ?
O1 Mn1 O2 90.0(3) . 3_556 ?
O1 Mn1 O2 90.0(3) 3_556 3_556 ?
O3 Mn1 O2 90.9(3) 1_655 3_556 ?
O3 Mn1 O2 89.1(3) 3_456 3_556 ?
O1 Mn1 O2 90.0(3) . . ?
O1 Mn1 O2 90.0(3) 3_556 . ?
O3 Mn1 O2 89.1(3) 1_655 . ?
O3 Mn1 O2 90.9(3) 3_456 . ?
O2 Mn1 O2 180.0(5) 3_556 . ?
C2 N1 H1A 109.5 . . ?
C2 N1 H1B 109.5 . . ?
H1A N1 H1B 109.5 . . ?
C2 N1 H1C 109.5 . . ?
H1A N1 H1C 109.5 . . ?
H1B N1 H1C 109.5 . . ?
C1 O1 Mn1 134.2(8) . . ?
S1 O2 Mn1 122.9(2) . 2_556 ?
S1 O2 Mn1 122.9(2) . . ?
Mn1 O2 Mn1 113.4(4) 2_556 . ?
S1 O3 Mn1 144.6(5) . 1_455 ?
O3 S1 O3 110.7(7) . 4_565 ?
O3 S1 O4 108.6(4) . . ?
O3 S1 O4 108.6(4) 4_565 . ?
O3 S1 O2 109.7(4) . . ?
O3 S1 O2 109.7(4) 4_565 . ?
O4 S1 O2 109.5(6) . . ?
O1 C1 O1 125.1(13) 4_565 . ?
O1 C1 C2 117.4(6) 4_565 . ?
O1 C1 C2 117.4(6) . . ?
N1 C2 N1 109.2(19) . 4_565 ?
N1 C2 C1 119.9(10) . . ?
N1 C2 C1 119.9(10) 4_565 . ?
N1 C2 H2A 108.4 . . ?
N1 C2 H2A 19.4 4_565 . ?
C1 C2 H2A 107.3 . . ?
N1 C2 H2B 107.1 . . ?
N1 C2 H2B 88.4 4_565 . ?
C1 C2 H2B 106.7 . . ?
H2A C2 H2B 106.8 . . ?

loop_
_geom_bond_atom_site_label_1
_geom_bond_atom_site_label_2
_geom_bond_distance
_geom_bond_site_symmetry_2
_geom_bond_publ_flag
Mn1 O1 2.123(8) . ?
Mn1 O1 2.123(8) 3_556 ?
Mn1 O3 2.131(7) 1_655 ?
Mn1 O3 2.131(7) 3_456 ?
Mn1 O2 2.353(6) 3_556 ?
Mn1 O2 2.353(6) . ?
N1 C2 1.373(14) . ?
N1 H1A 0.8900 . ?
N1 H1B 0.8900 . ?
N1 H1C 0.8900 . ?
O1 C1 1.247(10) . ?
O2 S1 1.481(11) . ?
O2 Mn1 2.353(6) 2_556 ?
O3 S1 1.466(8) . ?
O3 Mn1 2.131(7) 1_455 ?
O4 S1 1.468(11) . ?
S1 O3 1.466(8) 4_565 ?
C1 O1 1.247(10) 4_565 ?
C1 C2 1.51(2) . ?
C2 N1 1.373(14) 4_565 ?
C2 H2A 0.9700 . ?
C2 H2B 0.9700 . ?

loop_
_geom_torsion_atom_site_label_1
_geom_torsion_atom_site_label_2
_geom_torsion_atom_site_label_3
_geom_torsion_atom_site_label_4
_geom_torsion
_geom_torsion_site_symmetry_1
_geom_torsion_site_symmetry_2
_geom_torsion_site_symmetry_3
_geom_torsion_site_symmetry_4
_geom_torsion_publ_flag
O1 Mn1 O1 C1 -2(100) 3_556 . . . ?
O3 Mn1 O1 C1 -42.6(11) 1_655 . . . ?
O3 Mn1 O1 C1 137.4(11) 3_456 . . . ?
O2 Mn1 O1 C1 -133.5(11) 3_556 . . . ?
O2 Mn1 O1 C1 46.5(11) . . . . ?
O1 Mn1 O2 S1 147.4(7) . . . . ?
O1 Mn1 O2 S1 -32.6(7) 3_556 . . . ?
O3 Mn1 O2 S1 -119.1(7) 1_655 . . . ?
O3 Mn1 O2 S1 60.9(7) 3_456 . . . ?
O2 Mn1 O2 S1 -153(100) 3_556 . . . ?
O1 Mn1 O2 Mn1 -42.3(5) . . . 2_556 ?
O1 Mn1 O2 Mn1 137.7(5) 3_556 . . 2_556 ?
O3 Mn1 O2 Mn1 51.1(5) 1_655 . . 2_556 ?
O3 Mn1 O2 Mn1 -128.9(5) 3_456 . . 2_556 ?
O2 Mn1 O2 Mn1 18(100) 3_556 . . 2_556 ?
Mn1 O3 S1 O3 17.9(13) 1_455 . . 4_565 ?
Mn1 O3 S1 O4 137.1(9) 1_455 . . . ?
Mn1 O3 S1 O2 -103.3(9) 1_455 . . . ?
Mn1 O2 S1 O3 156.2(6) 2_556 . . . ?
Mn1 O2 S1 O3 -34.4(8) . . . . ?
Mn1 O2 S1 O3 34.4(8) 2_556 . . 4_565 ?
Mn1 O2 S1 O3 -156.2(6) . . . 4_565 ?
Mn1 O2 S1 O4 -84.7(6) 2_556 . . . ?
Mn1 O2 S1 O4 84.7(6) . . . . ?
Mn1 O1 C1 O1 -50(2) . . . 4_565 ?
Mn1 O1 C1 C2 126.5(11) . . . . ?
O1 C1 C2 N1 -161.8(14) 4_565 . . . ?
O1 C1 C2 N1 22(2) . . . . ?
O1 C1 C2 N1 -22(2) 4_565 . . 4_565 ?
O1 C1 C2 N1 161.8(14) . . . 4_565 ?
